data_4084192
loop_
_publ_author_name
'Strehler, Frank'
'Hildebrandt, Alexander'
'Korb, Marcus'
'R\"uffer, Tobias'
'Lang, Heinrich'

_publ_section_title
;
 From Ferrocenecarbonitriles to Ferrocenylimines: Synthesis, Structure,
 and Reaction Chemistry
;
_journal_issue 16
_journal_name_full Organometallics
_journal_page_first 4279
_journal_paper_doi 10.1021/om500597c
_journal_volume 33
_journal_year 2014
_chemical_formula_moiety 'C22 H18 Cl2 Fe2 N2 Pt'
_chemical_formula_sum 'C22 H18 Cl2 Fe2 N2 Pt'
_chemical_formula_weight 688.07
_chemical_name_systematic
;
 ?
;
_space_group_crystal_system triclinic
_space_group_IT_number 2
_space_group_name_Hall '-P 1'
_space_group_name_H-M_alt 'P -1'
_symmetry_space_group_name_Hall '-P 1'
_symmetry_space_group_name_H-M 'P -1'
_atom_sites_solution_hydrogens geom
_audit_creation_method SHELXL-2013
_cell_angle_alpha 89.585(3)
_cell_angle_beta 89.441(2)
_cell_angle_gamma 87.676(3)
_cell_formula_units_Z 8
_cell_length_a 9.4599(2)
_cell_length_b 11.8122(6)
_cell_length_c 37.4511(11)
_cell_measurement_reflns_used 11199
_cell_measurement_temperature 106.4(5)
_cell_measurement_theta_max 28.7200
_cell_measurement_theta_min 3.2440
_cell_volume 4181.1(3)
_computing_cell_refinement
;
CrysAlisPro, Agilent Technologies,
Version 1.171.36.28 (release 01-02-2013 CrysAlis171 .NET)
(compiled Feb  1 2013,16:14:44)
;
_computing_data_collection
;
CrysAlisPro, Agilent Technologies,
Version 1.171.36.28 (release 01-02-2013 CrysAlis171 .NET)
(compiled Feb  1 2013,16:14:44)
;
_computing_data_reduction
;
CrysAlisPro, Agilent Technologies,
Version 1.171.36.28 (release 01-02-2013 CrysAlis171 .NET)
(compiled Feb  1 2013,16:14:44)
;
_computing_structure_refinement 'SHELXL-2013 (Sheldrick, 2013)'
_computing_structure_solution 'SHELXS-2013 (Sheldrick, 2013)'
_diffrn_ambient_temperature 106.4(5)
_diffrn_measured_fraction_theta_full 0.996
_diffrn_measured_fraction_theta_max 0.996
_diffrn_measurement_device_type 'oxford gemini s'
_diffrn_measurement_method '\w scans'
_diffrn_radiation_type MoK\a
_diffrn_radiation_wavelength 0.71073
_diffrn_reflns_av_R_equivalents 0.0697
_diffrn_reflns_av_unetI/netI 0.0997
_diffrn_reflns_Laue_measured_fraction_full 0.996
_diffrn_reflns_Laue_measured_fraction_max 0.996
_diffrn_reflns_limit_h_max 11
_diffrn_reflns_limit_h_min -11
_diffrn_reflns_limit_k_max 14
_diffrn_reflns_limit_k_min -14
_diffrn_reflns_limit_l_max 46
_diffrn_reflns_limit_l_min -34
_diffrn_reflns_number 34492
_diffrn_reflns_point_group_measured_fraction_full 0.996
_diffrn_reflns_point_group_measured_fraction_max 0.996
_diffrn_reflns_theta_full 26.000
_diffrn_reflns_theta_max 26.000
_diffrn_reflns_theta_min 2.720
_diffrn_standards_decay_% 0
_diffrn_standards_interval_count 50
_diffrn_standards_interval_time 10
_diffrn_standards_number 2
_exptl_absorpt_coefficient_mu 8.312
_exptl_absorpt_correction_T_max 0.190
_exptl_absorpt_correction_T_min 0.148
_exptl_absorpt_correction_type multi-scan
_exptl_absorpt_process_details
;
CrysAlisPro, Agilent Technologies,
Version 1.171.36.28 (release 01-02-2013 CrysAlis171 .NET)
(compiled Feb  1 2013,16:14:44)
Empirical absorption correction using spherical harmonics,
 implemented in SCALE3 ABSPACK scaling algorithm.
;
_exptl_crystal_colour yellow
_exptl_crystal_density_diffrn 2.186
_exptl_crystal_description block
_exptl_crystal_F_000 2624
_exptl_crystal_size_max 0.4
_exptl_crystal_size_mid 0.2
_exptl_crystal_size_min 0.2
_refine_diff_density_max 11.986
_refine_diff_density_min -3.630
_refine_diff_density_rms 0.552
_refine_ls_extinction_method none
_refine_ls_goodness_of_fit_ref 1.062
_refine_ls_hydrogen_treatment constr
_refine_ls_matrix_type full
_refine_ls_number_parameters 1039
_refine_ls_number_reflns 16376
_refine_ls_number_restraints 222
_refine_ls_restrained_S_all 1.056
_refine_ls_R_factor_all 0.1093
_refine_ls_R_factor_gt 0.0945
_refine_ls_shift/su_max 0.001
_refine_ls_shift/su_mean 0.000
_refine_ls_structure_factor_coef Fsqd
_refine_ls_weighting_details 'w=1/[\s^2^(Fo^2^)+(0.1406P)^2^+313.6453P] where P=(Fo^2^+2Fc^2^)/3'
_refine_ls_weighting_scheme calc
_refine_ls_wR_factor_gt 0.2703
_refine_ls_wR_factor_ref 0.2795
_reflns_Friedel_coverage 0.000
_reflns_number_gt 13086
_reflns_number_total 16376
_reflns_threshold_expression 'I > 2\s(I)'
_cod_data_source_file om500597c_si_002.cif
_cod_data_source_block FSPt2-Mo
_cod_depositor_comments 'Adding full bibliography for 4084192--4084196.cif.'
_cod_database_code 4084192
_shelx_space_group_comment
;
The symmetry employed for this shelxl refinement is uniquely defined
by the following loop, which should always be used as a source of
symmetry information in preference to the above space-group names.
They are only intended as comments.
;
_shelxl_version_number 2013-4

loop_
_space_group_symop_operation_xyz
'x, y, z'
'-x, -y, -z'

loop_
_atom_site_label
_atom_site_type_symbol
_atom_site_fract_x
_atom_site_fract_y
_atom_site_fract_z
_atom_site_U_iso_or_equiv
_atom_site_adp_type
_atom_site_occupancy
_atom_site_site_symmetry_order
_atom_site_calc_flag
_atom_site_refinement_flags_posn
_atom_site_refinement_flags_adp
C1 C -0.1227(19) 0.2874(18) 0.8821(5) 0.018(4) Uani 1 1 d . U
C2 C -0.2364(19) 0.3684(18) 0.8882(5) 0.018(4) Uani 1 1 d . .
C3 C -0.279(2) 0.4599(19) 0.8647(6) 0.025(5) Uani 1 1 d . U
H3 H -0.2400 0.4775 0.8425 0.030 Uiso 1 1 calc R U
C4 C -0.393(2) 0.5179(19) 0.8830(5) 0.023(4) Uani 1 1 d . U
H4 H -0.4411 0.5825 0.8743 0.028 Uiso 1 1 calc R U
C5 C -0.424(2) 0.467(2) 0.9149(6) 0.027(5) Uani 1 1 d . U
H5 H -0.4963 0.4893 0.9307 0.032 Uiso 1 1 calc R U
C6 C -0.327(2) 0.3728(19) 0.9194(6) 0.022(4) Uani 1 1 d . U
H6 H -0.3222 0.3235 0.9389 0.027 Uiso 1 1 calc R U
C7 C -0.0147(19) 0.5417(18) 0.9276(6) 0.021(4) Uani 1 1 d . .
H7 H 0.0632 0.4935 0.9227 0.025 Uiso 1 1 calc R U
C8 C -0.067(2) 0.631(2) 0.9059(6) 0.027(5) Uani 1 1 d . .
H8 H -0.0279 0.6527 0.8841 0.032 Uiso 1 1 calc R U
C9 C -0.188(2) 0.6846(18) 0.9225(6) 0.021(4) Uani 1 1 d . .
H9 H -0.2425 0.7456 0.9135 0.026 Uiso 1 1 calc R U
C10 C -0.212(2) 0.6267(18) 0.9554(6) 0.022(5) Uani 1 1 d . .
H10 H -0.2840 0.6435 0.9718 0.027 Uiso 1 1 calc R U
C11 C -0.1048(19) 0.5383(19) 0.9591(6) 0.023(5) Uani 1 1 d . .
H11 H -0.0949 0.4879 0.9781 0.028 Uiso 1 1 calc R U
C12 C 0.1044(19) -0.0130(16) 0.9355(6) 0.017(4) Uani 1 1 d . .
C13 C 0.1179(19) -0.0639(16) 0.9696(5) 0.015(4) Uani 1 1 d . .
C14 C 0.0486(17) -0.1638(15) 0.9821(5) 0.011(3) Uani 1 1 d . U
H14 H -0.0175 -0.2032 0.9694 0.013 Uiso 1 1 calc R U
C15 C 0.0978(19) -0.1919(18) 1.0167(5) 0.018(4) Uani 1 1 d . U
H15 H 0.0694 -0.2523 1.0307 0.021 Uiso 1 1 calc R U
C16 C 0.2012(19) -0.1093(17) 1.0265(5) 0.015(4) Uani 1 1 d . .
H16 H 0.2486 -0.1069 1.0481 0.018 Uiso 1 1 calc R U
C17 C 0.2167(19) -0.0329(17) 0.9972(5) 0.017(4) Uani 1 1 d . .
H17 H 0.2787 0.0262 0.9958 0.020 Uiso 1 1 calc R U
C18 C 0.382(2) -0.2160(19) 0.9343(6) 0.026(5) Uani 1 1 d . .
H18 H 0.3774 -0.1718 0.9136 0.031 Uiso 1 1 calc R U
C19 C 0.302(2) -0.3136(18) 0.9410(6) 0.022(4) Uani 1 1 d . .
H19 H 0.2360 -0.3433 0.9259 0.026 Uiso 1 1 calc R U
C20 C 0.342(2) -0.358(2) 0.9755(6) 0.027(5) Uani 1 1 d . .
H20 H 0.3085 -0.4224 0.9869 0.033 Uiso 1 1 calc R U
C21 C 0.445(2) -0.283(2) 0.9886(6) 0.025(5) Uani 1 1 d . .
H21 H 0.4898 -0.2901 1.0105 0.030 Uiso 1 1 calc R U
C22 C 0.467(2) -0.1974(18) 0.9636(6) 0.023(4) Uani 1 1 d . U
H22 H 0.5279 -0.1383 0.9660 0.028 Uiso 1 1 calc R U
C23 C 0.231(2) 0.4453(16) 0.8644(6) 0.018(4) Uani 1 1 d . .
C24 C 0.184(2) 0.5336(18) 0.8424(6) 0.022(4) Uani 1 1 d . .
C25 C 0.082(2) 0.5243(19) 0.8138(6) 0.022(4) Uani 1 1 d . .
H25 H 0.0297 0.4619 0.8084 0.026 Uiso 1 1 calc R U
C26 C 0.080(2) 0.6304(18) 0.7961(6) 0.020(4) Uani 1 1 d . U
H26 H 0.0248 0.6494 0.7763 0.024 Uiso 1 1 calc R U
C27 C 0.173(2) 0.7027(17) 0.8128(5) 0.018(4) Uani 1 1 d . U
H27 H 0.1876 0.7773 0.8061 0.022 Uiso 1 1 calc R U
C28 C 0.2392(19) 0.6444(17) 0.8412(5) 0.017(4) Uani 1 1 d . .
H28 H 0.3064 0.6726 0.8564 0.020 Uiso 1 1 calc R U
C29 C 0.433(2) 0.4336(19) 0.7893(6) 0.025(5) Uani 1 1 d . .
H29 H 0.4591 0.3756 0.8051 0.029 Uiso 1 1 calc R U
C30 C 0.330(2) 0.427(2) 0.7630(7) 0.034(6) Uani 1 1 d . .
H30 H 0.2719 0.3665 0.7593 0.041 Uiso 1 1 calc R U
C31 C 0.328(2) 0.530(2) 0.7426(6) 0.028(5) Uani 1 1 d . .
H31 H 0.2713 0.5480 0.7232 0.033 Uiso 1 1 calc R U
C32 C 0.4292(19) 0.5985(19) 0.7576(6) 0.022(4) Uani 1 1 d . .
H32 H 0.4524 0.6698 0.7492 0.026 Uiso 1 1 calc R U
C33 C 0.491(2) 0.5411(17) 0.7881(6) 0.019(4) Uani 1 1 d . U
H33 H 0.5567 0.5695 0.8037 0.023 Uiso 1 1 calc R U
C34 C 0.524(2) 0.1662(17) 0.8386(5) 0.016(4) Uani 1 1 d . .
C35 C 0.5920(19) 0.1285(16) 0.8059(5) 0.014(4) Uani 1 1 d . .
C36 C 0.740(2) 0.1343(16) 0.7984(5) 0.017(4) Uani 1 1 d . .
H36 H 0.8062 0.1698 0.8121 0.021 Uiso 1 1 calc R U
C37 C 0.765(3) 0.0758(19) 0.7663(6) 0.029(5) Uani 1 1 d . .
H37 H 0.8516 0.0662 0.7547 0.035 Uiso 1 1 calc R U
C38 C 0.636(2) 0.034(2) 0.7545(6) 0.032(5) Uani 1 1 d . .
H38 H 0.6240 -0.0082 0.7340 0.038 Uiso 1 1 calc R U
C39 C 0.525(2) 0.067(2) 0.7792(6) 0.028(5) Uani 1 1 d . .
H39 H 0.4301 0.0505 0.7779 0.034 Uiso 1 1 calc R U
C40 C 0.781(2) -0.097(2) 0.8482(8) 0.046(8) Uani 1 1 d . .
H40 H 0.8340 -0.0600 0.8649 0.055 Uiso 1 1 calc R U
C41 C 0.635(3) -0.112(2) 0.8504(7) 0.034(5) Uani 1 1 d . .
H41 H 0.5744 -0.0838 0.8683 0.041 Uiso 1 1 calc R U
C42 C 0.596(3) -0.176(2) 0.8211(7) 0.037(6) Uani 1 1 d . U
H42 H 0.5047 -0.1981 0.8161 0.044 Uiso 1 1 calc R U
C43 C 0.718(3) -0.200(2) 0.8009(10) 0.057(9) Uani 1 1 d . .
H43 H 0.7222 -0.2444 0.7805 0.069 Uiso 1 1 calc R U
C44 C 0.834(3) -0.147(2) 0.8166(10) 0.055(9) Uani 1 1 d . .
H44 H 0.9258 -0.1454 0.8077 0.066 Uiso 1 1 calc R U
C45 C 0.7634(18) 0.5097(17) 0.6343(5) 0.015(3) Uani 1 1 d . U
C46 C 0.7097(19) 0.4268(15) 0.6571(5) 0.014(4) Uani 1 1 d . .
C47 C 0.599(2) 0.4437(17) 0.6832(5) 0.016(4) Uani 1 1 d . .
H47 H 0.5458 0.5103 0.6875 0.019 Uiso 1 1 calc R U
C48 C 0.5869(19) 0.3380(18) 0.7013(5) 0.019(4) Uani 1 1 d . .
H48 H 0.5224 0.3235 0.7195 0.023 Uiso 1 1 calc R U
C49 C 0.6896(19) 0.2571(17) 0.6870(5) 0.014(4) Uani 1 1 d . U
H49 H 0.7043 0.1823 0.6945 0.017 Uiso 1 1 calc R U
C50 C 0.764(2) 0.3127(18) 0.6595(6) 0.022(4) Uani 1 1 d . .
H50 H 0.8365 0.2804 0.6454 0.026 Uiso 1 1 calc R U
C51 C 0.823(2) 0.412(2) 0.7599(6) 0.027(5) Uani 1 1 d . .
H51 H 0.7656 0.3903 0.7789 0.032 Uiso 1 1 calc R U
C52 C 0.820(2) 0.5199(17) 0.7423(5) 0.016(4) Uani 1 1 d . U
H52 H 0.7570 0.5805 0.7472 0.019 Uiso 1 1 calc R U
C53 C 0.931(2) 0.5179(19) 0.7159(5) 0.021(4) Uani 1 1 d . .
H53 H 0.9555 0.5781 0.7012 0.025 Uiso 1 1 calc R U
C54 C 0.9980(19) 0.4074(19) 0.7160(6) 0.022(4) Uani 1 1 d . .
H54 H 1.0719 0.3824 0.7011 0.026 Uiso 1 1 calc R U
C55 C 0.9314(19) 0.3423(18) 0.7430(5) 0.017(4) Uani 1 1 d . .
H55 H 0.9543 0.2670 0.7486 0.020 Uiso 1 1 calc R U
C56 C 1.0368(18) 0.7805(17) 0.6614(5) 0.015(3) Uani 1 1 d . .
C57 C 1.1083(18) 0.8154(16) 0.6923(5) 0.013(4) Uani 1 1 d . .
C58 C 1.257(2) 0.8075(16) 0.6986(5) 0.020(4) Uani 1 1 d . .
H58 H 1.3259 0.7718 0.6842 0.024 Uiso 1 1 calc R U
C59 C 1.280(2) 0.8641(18) 0.7310(6) 0.024(5) Uani 1 1 d . .
H59 H 1.3673 0.8696 0.7420 0.028 Uiso 1 1 calc R U
C60 C 1.148(2) 0.9120(19) 0.7440(6) 0.025(5) Uani 1 1 d . .
H60 H 1.1364 0.9557 0.7645 0.030 Uiso 1 1 calc R U
C61 C 1.040(2) 0.8820(19) 0.7210(5) 0.022(4) Uani 1 1 d . .
H61 H 0.9443 0.9007 0.7234 0.027 Uiso 1 1 calc R U
C62 C 1.129(2) 1.0588(17) 0.6484(5) 0.020(4) Uani 1 1 d . .
H62 H 1.0672 1.0353 0.6311 0.024 Uiso 1 1 calc R U
C63 C 1.276(2) 1.036(2) 0.6492(7) 0.032(5) Uani 1 1 d . .
H63 H 1.3281 0.9935 0.6324 0.038 Uiso 1 1 calc R U
C64 C 1.333(2) 1.0870(19) 0.6788(7) 0.032(6) Uani 1 1 d . .
H64 H 1.4270 1.0845 0.6855 0.039 Uiso 1 1 calc R U
C65 C 1.218(3) 1.1437(19) 0.6970(7) 0.036(6) Uani 1 1 d . .
H65 H 1.2245 1.1868 0.7175 0.043 Uiso 1 1 calc R U
C66 C 1.095(2) 1.1237(18) 0.6787(6) 0.025(5) Uani 1 1 d . U
H66 H 1.0040 1.1492 0.6854 0.030 Uiso 1 1 calc R U
C67 C 0.4471(19) 0.6697(16) 0.5984(5) 0.013(4) Uani 1 1 d . U
C68 C 0.382(2) 0.5958(19) 0.5748(6) 0.024(5) Uani 1 1 d . .
C69 C 0.238(2) 0.6063(18) 0.5620(5) 0.020(4) Uani 1 1 d . .
H69 H 0.1709 0.6625 0.5680 0.024 Uiso 1 1 calc R U
C70 C 0.220(2) 0.5138(19) 0.5384(6) 0.028(5) Uani 1 1 d . .
H70 H 0.1381 0.4992 0.5261 0.033 Uiso 1 1 calc R U
C71 C 0.351(2) 0.4470(16) 0.5367(5) 0.017(4) Uani 1 1 d . .
H71 H 0.3662 0.3821 0.5231 0.020 Uiso 1 1 calc R U
C72 C 0.4514(19) 0.4953(17) 0.5589(5) 0.015(4) Uani 1 1 d . .
H72 H 0.5438 0.4684 0.5627 0.018 Uiso 1 1 calc R U
C73 C 0.280(2) 0.4352(18) 0.6428(5) 0.020(4) Uani 1 1 d . .
H73 H 0.3258 0.4800 0.6589 0.024 Uiso 1 1 calc R U
C74 C 0.1403(19) 0.4544(17) 0.6301(5) 0.018(4) Uani 1 1 d . U
H74 H 0.0788 0.5145 0.6365 0.021 Uiso 1 1 calc R U
C75 C 0.111(2) 0.3684(19) 0.6065(6) 0.028(5) Uani 1 1 d . .
H75 H 0.0254 0.3606 0.5949 0.033 Uiso 1 1 calc R U
C76 C 0.231(2) 0.2955(19) 0.6032(6) 0.027(5) Uani 1 1 d . .
H76 H 0.2400 0.2323 0.5886 0.032 Uiso 1 1 calc R U
C77 C 0.336(3) 0.336(2) 0.6265(6) 0.030(5) Uani 1 1 d . .
H77 H 0.4251 0.3026 0.6303 0.036 Uiso 1 1 calc R U
C78 C 0.6086(18) 0.9814(17) 0.5664(6) 0.018(4) Uani 1 1 d . U
C79 C 0.614(2) 1.0451(16) 0.5338(5) 0.015(4) Uani 1 1 d . U
C80 C 0.714(2) 1.0249(18) 0.5055(5) 0.020(4) Uani 1 1 d . .
H80 H 0.7806 0.9653 0.5037 0.024 Uiso 1 1 calc R U
C81 C 0.690(2) 1.114(2) 0.4805(6) 0.030(5) Uani 1 1 d . .
H81 H 0.7397 1.1236 0.4593 0.036 Uiso 1 1 calc R U
C82 C 0.5813(19) 1.1849(19) 0.4925(6) 0.021(4) Uani 1 1 d . .
H82 H 0.5448 1.2478 0.4801 0.025 Uiso 1 1 calc R U
C83 C 0.5313(19) 1.1480(17) 0.5272(5) 0.017(4) Uani 1 1 d . .
H83 H 0.4622 1.1826 0.5417 0.020 Uiso 1 1 calc R U
C84 C 0.851(2) 1.1795(17) 0.5761(5) 0.019(4) Uani 1 1 d . .
H84 H 0.8455 1.1281 0.5950 0.022 Uiso 1 1 calc R U
C85 C 0.9474(19) 1.1719(18) 0.5454(6) 0.024(5) Uani 1 1 d . .
H85 H 1.0143 1.1137 0.5409 0.029 Uiso 1 1 calc R U
C86 C 0.921(2) 1.2665(18) 0.5240(6) 0.020(4) Uani 1 1 d . .
H86 H 0.9695 1.2824 0.5029 0.024 Uiso 1 1 calc R U
C87 C 0.810(2) 1.3357(18) 0.5392(5) 0.019(4) Uani 1 1 d . .
H87 H 0.7732 1.4036 0.5298 0.023 Uiso 1 1 calc R U
C88 C 0.766(2) 1.2820(18) 0.5715(5) 0.019(4) Uani 1 1 d . U
H88 H 0.6951 1.3088 0.5868 0.023 Uiso 1 1 calc R U
N1 N -0.0347(17) 0.2219(16) 0.8761(4) 0.020(4) Uani 1 1 d . .
N2 N 0.0934(17) 0.0293(14) 0.9086(4) 0.017(3) Uani 1 1 d . .
N3 N 0.2720(17) 0.3680(14) 0.8825(4) 0.019(3) Uani 1 1 d . .
N4 N 0.4695(18) 0.1966(16) 0.8636(5) 0.026(4) Uani 1 1 d . U
N5 N 0.8022(15) 0.5832(14) 0.6164(4) 0.014(3) Uani 1 1 d . U
N6 N 0.9843(16) 0.7518(13) 0.6368(4) 0.015(3) Uani 1 1 d . .
N7 N 0.5021(16) 0.7294(15) 0.6159(5) 0.019(4) Uani 1 1 d . U
N8 N 0.6050(16) 0.9341(14) 0.5927(4) 0.015(3) Uani 1 1 d . U
Cl1 Cl 0.1285(5) 0.1901(5) 0.80683(14) 0.0243(10) Uani 1 1 d . U
Cl2 Cl 0.2638(5) -0.0364(4) 0.84380(13) 0.0209(10) Uani 1 1 d . .
Cl3 Cl 0.2313(5) 0.2869(5) 0.95677(13) 0.0242(11) Uani 1 1 d . U
Cl4 Cl 0.4610(5) 0.0844(4) 0.93493(14) 0.0250(11) Uani 1 1 d . .
Cl5 Cl 0.9713(5) 0.8707(4) 0.56586(14) 0.0223(10) Uani 1 1 d . U
Cl6 Cl 0.7637(5) 0.6739(5) 0.54145(13) 0.0234(10) Uani 1 1 d . .
Cl7 Cl 0.7544(5) 0.9831(4) 0.66056(13) 0.0207(10) Uani 1 1 d . U
Cl8 Cl 0.6358(5) 0.7482(4) 0.69056(13) 0.0213(10) Uani 1 1 d . .
Fe1 Fe -0.2213(3) 0.5185(2) 0.91356(7) 0.0149(6) Uani 1 1 d . U
Fe2 Fe 0.2600(3) -0.1943(2) 0.97926(7) 0.0157(6) Uani 1 1 d . .
Fe3 Fe 0.2785(3) 0.5577(2) 0.79532(7) 0.0145(5) Uani 1 1 d . U
Fe4 Fe 0.6822(3) -0.0280(2) 0.80445(8) 0.0203(6) Uani 1 1 d . .
Fe5 Fe 0.7875(3) 0.3972(2) 0.70612(7) 0.0132(5) Uani 1 1 d . U
Fe6 Fe 1.1880(3) 0.9727(2) 0.69381(8) 0.0166(6) Uani 1 1 d . .
Fe7 Fe 0.2782(3) 0.4555(2) 0.58844(7) 0.0142(5) Uani 1 1 d . U
Fe8 Fe 0.7415(3) 1.1748(2) 0.52934(7) 0.0151(6) Uani 1 1 d . .
Pt1 Pt 0.10671(7) 0.10338(6) 0.86122(2) 0.01296(19) Uani 1 1 d . U
Pt2 Pt 0.35777(7) 0.23733(6) 0.90717(2) 0.01392(19) Uani 1 1 d . U
Pt3 Pt 0.88052(7) 0.71554(6) 0.59230(2) 0.01232(19) Uani 1 1 d . U
Pt4 Pt 0.61730(7) 0.84763(6) 0.63829(2) 0.01218(19) Uani 1 1 d . U

loop_
_atom_site_aniso_label
_atom_site_aniso_U_11
_atom_site_aniso_U_22
_atom_site_aniso_U_33
_atom_site_aniso_U_23
_atom_site_aniso_U_13
_atom_site_aniso_U_12
C1 0.011(7) 0.024(8) 0.018(7) 0.001(6) -0.003(6) 0.000(6)
C2 0.015(9) 0.027(11) 0.013(10) -0.012(8) -0.002(7) 0.009(8)
C3 0.026(8) 0.028(8) 0.021(8) -0.014(7) -0.002(6) 0.003(7)
C4 0.026(8) 0.027(8) 0.016(8) -0.005(7) -0.010(6) 0.003(6)
C5 0.016(7) 0.034(9) 0.030(8) -0.003(7) -0.001(6) 0.004(7)
C6 0.018(7) 0.028(8) 0.021(8) -0.015(7) -0.002(6) -0.002(6)
C7 0.008(9) 0.025(11) 0.030(12) -0.006(9) -0.001(7) 0.000(7)
C8 0.021(11) 0.036(13) 0.024(12) -0.007(10) 0.006(8) -0.005(9)
C9 0.022(10) 0.021(11) 0.021(11) 0.008(8) 0.003(8) -0.003(8)
C10 0.015(10) 0.023(11) 0.030(12) -0.016(9) -0.001(8) -0.004(8)
C11 0.007(9) 0.035(13) 0.027(12) 0.003(9) -0.009(7) 0.005(8)
C12 0.011(9) 0.008(9) 0.032(12) -0.010(8) -0.002(7) 0.001(7)
C13 0.017(9) 0.009(9) 0.019(10) -0.004(7) -0.001(7) 0.006(7)
C14 0.008(6) 0.014(7) 0.010(7) 0.002(6) 0.001(5) -0.002(5)
C15 0.009(7) 0.023(8) 0.022(8) 0.002(6) 0.001(6) -0.001(6)
C16 0.014(9) 0.021(10) 0.010(9) 0.005(7) -0.008(7) 0.004(7)
C17 0.013(9) 0.023(11) 0.015(10) 0.000(8) 0.000(7) -0.001(7)
C18 0.023(11) 0.023(12) 0.031(13) 0.002(9) 0.013(9) 0.002(8)
C19 0.020(10) 0.020(11) 0.024(11) -0.010(9) 0.002(8) 0.003(8)
C20 0.025(11) 0.027(12) 0.029(12) 0.005(9) 0.013(9) 0.003(9)
C21 0.017(10) 0.037(13) 0.019(11) -0.001(9) 0.006(8) 0.017(9)
C22 0.011(7) 0.022(8) 0.037(9) -0.003(7) 0.005(6) 0.002(6)
C23 0.020(10) 0.011(10) 0.024(11) -0.001(8) 0.005(8) -0.002(7)
C24 0.023(11) 0.024(11) 0.020(11) -0.007(8) 0.011(8) 0.003(8)
C25 0.016(10) 0.028(12) 0.022(11) -0.005(9) 0.008(8) -0.007(8)
C26 0.012(7) 0.022(8) 0.026(8) -0.003(7) -0.006(6) 0.005(6)
C27 0.026(8) 0.016(7) 0.013(7) -0.006(6) -0.005(6) 0.004(6)
C28 0.012(9) 0.025(11) 0.013(10) -0.007(8) 0.000(7) -0.002(7)
C29 0.025(11) 0.031(12) 0.016(10) 0.006(9) 0.007(8) 0.024(9)
C30 0.031(13) 0.032(13) 0.040(15) -0.007(11) 0.019(10) -0.010(10)
C31 0.016(10) 0.047(15) 0.019(11) -0.001(10) 0.005(8) 0.008(9)
C32 0.010(9) 0.031(12) 0.024(11) 0.002(9) 0.004(7) 0.002(8)
C33 0.023(7) 0.014(7) 0.021(8) 0.009(6) -0.001(6) 0.000(6)
C34 0.026(10) 0.016(10) 0.004(9) 0.000(7) 0.001(7) 0.004(7)
C35 0.018(9) 0.011(9) 0.014(10) 0.004(7) 0.005(7) 0.002(7)
C36 0.026(10) 0.010(9) 0.017(10) 0.005(7) 0.005(8) -0.005(7)
C37 0.046(14) 0.018(11) 0.023(12) -0.001(9) 0.016(10) -0.005(9)
C38 0.030(12) 0.053(16) 0.013(11) -0.004(10) 0.000(8) -0.008(11)
C39 0.026(12) 0.031(13) 0.027(12) -0.009(10) 0.009(9) -0.002(9)
C40 0.018(12) 0.048(17) 0.07(2) 0.042(15) -0.018(12) -0.003(10)
C41 0.036(13) 0.025(13) 0.041(15) 0.014(10) -0.004(10) 0.006(9)
C42 0.034(9) 0.033(9) 0.043(9) -0.002(8) 0.007(7) -0.006(7)
C43 0.06(2) 0.018(14) 0.09(3) -0.007(14) 0.037(17) -0.009(12)
C44 0.033(15) 0.031(15) 0.10(3) 0.022(15) 0.040(15) 0.017(11)
C45 0.011(5) 0.019(6) 0.016(6) 0.000(5) -0.006(4) 0.008(4)
C46 0.015(9) 0.009(9) 0.019(10) 0.000(7) -0.010(7) 0.000(7)
C47 0.023(10) 0.016(10) 0.008(9) 0.002(7) -0.007(7) 0.007(7)
C48 0.008(9) 0.031(12) 0.017(10) 0.003(8) -0.006(7) -0.004(8)
C49 0.017(7) 0.018(7) 0.007(7) -0.004(6) -0.003(6) 0.001(6)
C50 0.012(9) 0.025(11) 0.029(12) -0.014(9) 0.005(8) -0.001(8)
C51 0.032(12) 0.038(14) 0.011(10) -0.004(9) -0.001(8) -0.006(10)
C52 0.024(7) 0.016(7) 0.008(7) -0.005(6) -0.001(6) 0.002(6)
C53 0.021(10) 0.035(12) 0.009(9) -0.004(8) -0.004(7) -0.010(8)
C54 0.008(9) 0.031(12) 0.025(11) 0.000(9) 0.000(7) 0.003(8)
C55 0.011(9) 0.023(11) 0.018(10) -0.010(8) -0.001(7) -0.002(7)
C56 0.011(5) 0.019(6) 0.016(6) 0.000(5) -0.006(4) 0.008(4)
C57 0.013(9) 0.015(10) 0.012(9) 0.001(7) 0.002(7) -0.004(7)
C58 0.035(12) 0.008(9) 0.017(10) 0.003(7) -0.003(8) 0.008(8)
C59 0.029(11) 0.017(11) 0.025(12) 0.008(8) -0.018(9) 0.001(8)
C60 0.029(11) 0.027(12) 0.020(11) 0.009(9) -0.006(8) -0.003(9)
C61 0.032(12) 0.028(12) 0.007(9) -0.006(8) 0.004(8) -0.010(9)
C62 0.036(12) 0.012(10) 0.012(10) 0.005(7) -0.002(8) 0.005(8)
C63 0.029(12) 0.033(14) 0.033(13) 0.017(10) 0.013(9) 0.005(9)
C64 0.022(11) 0.021(12) 0.054(16) 0.004(11) -0.024(10) 0.003(9)
C65 0.053(16) 0.008(11) 0.046(16) 0.003(10) -0.018(12) -0.004(9)
C66 0.029(8) 0.017(8) 0.029(8) 0.008(7) -0.002(7) 0.006(6)
C67 0.017(7) 0.011(7) 0.013(7) 0.006(6) -0.003(6) -0.006(6)
C68 0.013(10) 0.024(12) 0.036(13) 0.010(9) 0.002(8) 0.000(8)
C69 0.024(11) 0.020(11) 0.015(10) 0.001(8) -0.001(8) -0.001(8)
C70 0.022(11) 0.022(12) 0.040(14) 0.006(10) -0.007(9) -0.012(8)
C71 0.036(11) 0.009(9) 0.005(9) -0.001(7) -0.001(7) -0.005(8)
C72 0.011(9) 0.022(10) 0.011(9) 0.004(7) 0.002(7) -0.004(7)
C73 0.025(11) 0.024(11) 0.012(10) 0.000(8) -0.004(7) -0.006(8)
C74 0.013(7) 0.022(8) 0.018(7) 0.006(6) 0.005(6) -0.001(6)
C75 0.027(11) 0.023(12) 0.035(13) 0.014(9) -0.016(9) -0.008(9)
C76 0.034(12) 0.019(11) 0.027(12) 0.004(9) 0.001(9) -0.009(9)
C77 0.041(13) 0.033(13) 0.015(11) 0.016(9) -0.003(9) -0.005(10)
C78 0.004(6) 0.023(8) 0.027(8) -0.001(7) -0.002(6) -0.003(6)
C79 0.019(7) 0.015(7) 0.010(7) 0.003(6) -0.003(6) 0.001(6)
C80 0.022(10) 0.027(11) 0.011(10) -0.010(8) 0.000(7) 0.004(8)
C81 0.022(11) 0.040(14) 0.029(13) 0.008(10) -0.003(9) -0.016(10)
C82 0.011(9) 0.032(12) 0.021(11) 0.014(9) -0.007(7) -0.006(8)
C83 0.010(9) 0.026(11) 0.013(10) 0.001(8) -0.006(7) 0.002(7)
C84 0.026(10) 0.019(10) 0.011(10) -0.001(8) -0.010(7) 0.007(8)
C85 0.005(9) 0.023(11) 0.045(14) -0.008(10) -0.005(8) -0.003(7)
C86 0.021(10) 0.021(11) 0.019(11) 0.001(8) 0.002(8) -0.009(8)
C87 0.026(11) 0.022(11) 0.009(9) -0.004(8) 0.001(7) -0.004(8)
C88 0.017(7) 0.024(8) 0.016(7) 0.001(6) -0.009(6) -0.001(6)
N1 0.015(8) 0.030(10) 0.016(9) 0.003(7) -0.001(6) 0.001(7)
N2 0.026(9) 0.016(8) 0.009(8) 0.005(7) 0.002(6) -0.005(6)
N3 0.025(9) 0.019(9) 0.012(8) 0.000(7) 0.006(6) -0.003(7)
N4 0.015(7) 0.029(8) 0.035(8) 0.005(6) -0.006(6) -0.006(6)
N5 0.013(6) 0.016(7) 0.013(6) 0.002(5) -0.008(5) 0.003(5)
N6 0.017(8) 0.013(8) 0.014(8) 0.004(6) 0.010(6) 0.007(6)
N7 0.009(6) 0.021(7) 0.028(7) 0.004(6) 0.011(5) 0.000(5)
N8 0.017(6) 0.015(7) 0.011(7) 0.003(5) -0.002(5) 0.002(5)
Cl1 0.026(3) 0.027(3) 0.019(3) 0.003(2) -0.0016(18) 0.003(2)
Cl2 0.020(2) 0.019(2) 0.024(3) -0.0060(19) 0.0012(18) 0.0045(17)
Cl3 0.023(2) 0.036(3) 0.013(2) -0.001(2) 0.0035(17) 0.002(2)
Cl4 0.024(3) 0.023(3) 0.028(3) 0.005(2) -0.0045(19) 0.0006(19)
Cl5 0.021(2) 0.019(2) 0.027(3) 0.0052(19) 0.0039(18) -0.0007(18)
Cl6 0.023(2) 0.035(3) 0.013(2) -0.003(2) -0.0041(17) -0.005(2)
Cl7 0.024(2) 0.018(2) 0.020(2) -0.0046(18) -0.0006(18) -0.0030(18)
Cl8 0.024(2) 0.024(3) 0.016(2) 0.0063(19) -0.0006(17) 0.0000(18)
Fe1 0.0126(13) 0.0189(14) 0.0129(14) -0.0026(11) -0.0009(9) 0.0022(10)
Fe2 0.0090(12) 0.0196(15) 0.0182(14) 0.0005(11) 0.0014(10) 0.0029(10)
Fe3 0.0174(13) 0.0135(14) 0.0123(13) -0.0015(10) 0.0013(10) 0.0024(10)
Fe4 0.0176(14) 0.0136(14) 0.0296(17) -0.0025(12) 0.0072(11) 0.0011(10)
Fe5 0.0151(13) 0.0130(13) 0.0113(13) 0.0004(10) -0.0013(9) 0.0006(10)
Fe6 0.0171(14) 0.0138(14) 0.0188(15) 0.0024(11) -0.0058(10) 0.0004(10)
Fe7 0.0143(13) 0.0162(14) 0.0124(13) 0.0025(10) -0.0025(9) -0.0024(10)
Fe8 0.0170(13) 0.0170(14) 0.0113(13) 0.0022(10) -0.0023(10) -0.0011(10)
Pt1 0.0131(4) 0.0134(4) 0.0123(4) -0.0012(3) -0.0017(2) 0.0011(3)
Pt2 0.0147(4) 0.0150(4) 0.0123(4) -0.0011(3) 0.0012(3) -0.0020(3)
Pt3 0.0126(4) 0.0135(4) 0.0108(4) -0.0006(3) -0.0010(2) 0.0016(2)
Pt4 0.0137(4) 0.0115(4) 0.0113(4) 0.0006(3) 0.0007(2) 0.0007(2)

loop_
_atom_type_symbol
_atom_type_description
_atom_type_scat_dispersion_real
_atom_type_scat_dispersion_imag
_atom_type_scat_source
C C 0.0033 0.0016 'International Tables Vol C Tables 4.2.6.8 and 6.1.1.4'
N N 0.0061 0.0033 'International Tables Vol C Tables 4.2.6.8 and 6.1.1.4'
Cl Cl 0.1484 0.1585 'International Tables Vol C Tables 4.2.6.8 and 6.1.1.4'
Fe Fe 0.3463 0.8444 'International Tables Vol C Tables 4.2.6.8 and 6.1.1.4'
Pt Pt -1.7033 8.3905 'International Tables Vol C Tables 4.2.6.8 and 6.1.1.4'
H H 0.0000 0.0000 'International Tables Vol C Tables 4.2.6.8 and 6.1.1.4'

loop_
_geom_angle_atom_site_label_1
_geom_angle_atom_site_label_2
_geom_angle_atom_site_label_3
_geom_angle
N1 C1 C2 177(2)
C1 C2 C3 126.1(18)
C1 C2 C6 125(2)
C3 C2 C6 108.6(17)
C1 C2 Fe1 125.6(14)
C3 C2 Fe1 70.1(12)
C6 C2 Fe1 69.4(11)
C4 C3 C2 104.6(19)
C4 C3 Fe1 67.5(11)
C2 C3 Fe1 68.7(11)
C4 C3 H3 127.7
C2 C3 H3 127.7
Fe1 C3 H3 127.6
C5 C4 C3 112(2)
C5 C4 Fe1 71.8(12)
C3 C4 Fe1 71.1(12)
C5 C4 H4 124.1
C3 C4 H4 124.1
Fe1 C4 H4 124.6
C4 C5 C6 107.7(19)
C4 C5 Fe1 68.6(12)
C6 C5 Fe1 69.3(12)
C4 C5 H5 126.1
C6 C5 H5 126.1
Fe1 C5 H5 127.5
C5 C6 C2 107(2)
C5 C6 Fe1 69.7(13)
C2 C6 Fe1 69.0(12)
C5 C6 H6 126.4
C2 C6 H6 126.4
Fe1 C6 H6 126.4
C8 C7 C11 107.3(18)
C8 C7 Fe1 69.0(12)
C11 C7 Fe1 69.4(11)
C8 C7 H7 126.3
C11 C7 H7 126.3
Fe1 C7 H7 126.8
C7 C8 C9 109.5(19)
C7 C8 Fe1 70.8(12)
C9 C8 Fe1 69.2(12)
C7 C8 H8 125.2
C9 C8 H8 125.2
Fe1 C8 H8 126.4
C10 C9 C8 107.3(19)
C10 C9 Fe1 69.7(11)
C8 C9 Fe1 69.7(13)
C10 C9 H9 126.4
C8 C9 H9 126.4
Fe1 C9 H9 125.8
C9 C10 C11 108.3(18)
C9 C10 Fe1 69.2(12)
C11 C10 Fe1 70.4(12)
C9 C10 H10 125.8
C11 C10 H10 125.8
Fe1 C10 H10 126.1
C10 C11 C7 107.6(19)
C10 C11 Fe1 68.7(11)
C7 C11 Fe1 69.4(11)
C10 C11 H11 126.2
C7 C11 H11 126.2
Fe1 C11 H11 127.2
N2 C12 C13 179(2)
C12 C13 C14 126.4(17)
C12 C13 C17 125.9(18)
C14 C13 C17 107.3(17)
C12 C13 Fe2 121.9(13)
C14 C13 Fe2 68.5(10)
C17 C13 Fe2 69.6(11)
C15 C14 C13 108.8(16)
C15 C14 Fe2 71.6(10)
C13 C14 Fe2 69.7(10)
C15 C14 H14 125.6
C13 C14 H14 125.6
Fe2 C14 H14 124.7
C14 C15 C16 108.0(17)
C14 C15 Fe2 68.0(10)
C16 C15 Fe2 70.7(10)
C14 C15 H15 126.0
C16 C15 H15 126.0
Fe2 C15 H15 126.9
C17 C16 C15 108.0(16)
C17 C16 Fe2 68.0(11)
C15 C16 Fe2 68.3(11)
C17 C16 H16 126.0
C15 C16 H16 126.0
Fe2 C16 H16 129.3
C16 C17 C13 107.7(17)
C16 C17 Fe2 71.8(12)
C13 C17 Fe2 68.6(11)
C16 C17 H17 126.1
C13 C17 H17 126.1
Fe2 C17 H17 125.1
C22 C18 C19 109(2)
C22 C18 Fe2 69.8(12)
C19 C18 Fe2 69.5(11)
C22 C18 H18 125.6
C19 C18 H18 125.6
Fe2 C18 H18 126.7
C18 C19 C20 108.0(19)
C18 C19 Fe2 69.7(12)
C20 C19 Fe2 70.3(12)
C18 C19 H19 126.0
C20 C19 H19 126.0
Fe2 C19 H19 125.6
C21 C20 C19 105.1(19)
C21 C20 Fe2 68.3(12)
C19 C20 Fe2 68.6(12)
C21 C20 H20 127.4
C19 C20 H20 127.4
Fe2 C20 H20 127.2
C22 C21 C20 110(2)
C22 C21 Fe2 70.1(12)
C20 C21 Fe2 70.6(12)
C22 C21 H21 125.1
C20 C21 H21 125.1
Fe2 C21 H21 125.8
C18 C22 C21 108.1(19)
C18 C22 Fe2 70.3(11)
C21 C22 Fe2 69.8(11)
C18 C22 H22 126.0
C21 C22 H22 126.0
Fe2 C22 H22 125.5
N3 C23 C24 178(2)
C23 C24 C28 126(2)
C23 C24 C25 125(2)
C28 C24 C25 108.6(19)
C23 C24 Fe3 119.9(14)
C28 C24 Fe3 70.7(11)
C25 C24 Fe3 70.1(11)
C26 C25 C24 105.3(18)
C26 C25 Fe3 69.9(11)
C24 C25 Fe3 67.4(11)
C26 C25 H25 127.3
C24 C25 H25 127.3
Fe3 C25 H25 126.9
C27 C26 C25 109.8(18)
C27 C26 Fe3 70.7(11)
C25 C26 Fe3 69.4(11)
C27 C26 H26 125.1
C25 C26 H26 125.1
Fe3 C26 H26 126.4
C28 C27 C26 109.1(19)
C28 C27 Fe3 68.9(11)
C26 C27 Fe3 69.1(11)
C28 C27 H27 125.5
C26 C27 H27 125.5
Fe3 C27 H27 128.1
C27 C28 C24 107.1(17)
C27 C28 Fe3 71.0(11)
C24 C28 Fe3 67.8(11)
C27 C28 H28 126.4
C24 C28 H28 126.4
Fe3 C28 H28 126.4
C30 C29 C33 109.5(19)
C30 C29 Fe3 68.6(12)
C33 C29 Fe3 69.4(12)
C30 C29 H29 125.3
C33 C29 H29 125.3
Fe3 C29 H29 128.4
C29 C30 C31 108(2)
C29 C30 Fe3 71.0(13)
C31 C30 Fe3 70.9(13)
C29 C30 H30 125.9
C31 C30 H30 125.9
Fe3 C30 H30 123.8
C32 C31 C30 107(2)
C32 C31 Fe3 70.7(13)
C30 C31 Fe3 67.9(13)
C32 C31 H31 126.5
C30 C31 H31 126.5
Fe3 C31 H31 126.5
C31 C32 C33 109(2)
C31 C32 Fe3 69.5(12)
C33 C32 Fe3 68.1(11)
C31 C32 H32 125.4
C33 C32 H32 125.4
Fe3 C32 H32 128.6
C29 C33 C32 106.0(19)
C29 C33 Fe3 70.2(11)
C32 C33 Fe3 70.7(11)
C29 C33 H33 127.0
C32 C33 H33 127.0
Fe3 C33 H33 123.8
N4 C34 C35 179(2)
C39 C35 C36 110.5(17)
C39 C35 C34 124.3(18)
C36 C35 C34 124.7(18)
C39 C35 Fe4 71.6(13)
C36 C35 Fe4 70.0(10)
C34 C35 Fe4 118.5(13)
C37 C36 C35 106.3(18)
C37 C36 Fe4 70.6(12)
C35 C36 Fe4 68.5(10)
C37 C36 H36 126.8
C35 C36 H36 126.8
Fe4 C36 H36 125.6
C36 C37 C38 108.6(19)
C36 C37 Fe4 69.0(12)
C38 C37 Fe4 70.0(13)
C36 C37 H37 125.7
C38 C37 H37 125.7
Fe4 C37 H37 126.9
C37 C38 C39 109(2)
C37 C38 Fe4 69.7(13)
C39 C38 Fe4 69.9(14)
C37 C38 H38 125.4
C39 C38 H38 125.4
Fe4 C38 H38 126.7
C35 C39 C38 105.3(19)
C35 C39 Fe4 67.8(12)
C38 C39 Fe4 69.4(13)
C35 C39 H39 127.4
C38 C39 H39 127.4
Fe4 C39 H39 127.0
C41 C40 C44 109(3)
C41 C40 Fe4 69.6(14)
C44 C40 Fe4 68.9(17)
C41 C40 H40 125.5
C44 C40 H40 125.5
Fe4 C40 H40 127.5
C42 C41 C40 108(2)
C42 C41 Fe4 70.6(15)
C40 C41 Fe4 70.2(14)
C42 C41 H41 125.8
C40 C41 H41 125.8
Fe4 C41 H41 125.0
C43 C42 C41 107(3)
C43 C42 Fe4 70.2(15)
C41 C42 Fe4 69.4(14)
C43 C42 H42 126.3
C41 C42 H42 126.3
Fe4 C42 H42 125.7
C42 C43 C44 109(3)
C42 C43 Fe4 70.0(16)
C44 C43 Fe4 68.2(15)
C42 C43 H43 125.4
C44 C43 H43 125.4
Fe4 C43 H43 128.0
C40 C44 C43 106(2)
C40 C44 Fe4 70.6(14)
C43 C44 Fe4 70.9(17)
C40 C44 H44 127.0
C43 C44 H44 127.0
Fe4 C44 H44 123.2
N5 C45 C46 176(2)
C45 C46 C50 124.6(18)
C45 C46 C47 126.2(17)
C50 C46 C47 109.1(17)
C45 C46 Fe5 122.1(13)
C50 C46 Fe5 70.4(11)
C47 C46 Fe5 70.5(11)
C48 C47 C46 106.1(17)
C48 C47 Fe5 70.4(10)
C46 C47 Fe5 68.0(10)
C48 C47 H47 127.0
C46 C47 H47 127.0
Fe5 C47 H47 126.2
C47 C48 C49 109.6(17)
C47 C48 Fe5 69.0(11)
C49 C48 Fe5 69.8(10)
C47 C48 H48 125.2
C49 C48 H48 125.2
Fe5 C48 H48 127.6
C50 C49 C48 107.1(17)
C50 C49 Fe5 68.7(11)
C48 C49 Fe5 69.4(11)
C50 C49 H49 126.4
C48 C49 H49 126.4
Fe5 C49 H49 127.0
C49 C50 C46 108.2(17)
C49 C50 Fe5 70.8(11)
C46 C50 Fe5 68.3(11)
C49 C50 H50 125.9
C46 C50 H50 125.9
Fe5 C50 H50 126.5
C55 C51 C52 107.5(18)
C55 C51 Fe5 68.6(12)
C52 C51 Fe5 68.4(11)
C55 C51 H51 126.3
C52 C51 H51 126.3
Fe5 C51 H51 128.3
C51 C52 C53 107.7(18)
C51 C52 Fe5 70.5(11)
C53 C52 Fe5 70.1(11)
C51 C52 H52 126.1
C53 C52 H52 126.1
Fe5 C52 H52 124.8
C54 C53 C52 108.1(19)
C54 C53 Fe5 69.2(12)
C52 C53 Fe5 68.5(11)
C54 C53 H53 126.0
C52 C53 H53 126.0
Fe5 C53 H53 127.8
C55 C54 C53 107.9(17)
C55 C54 Fe5 69.3(11)
C53 C54 Fe5 69.9(11)
C55 C54 H54 126.1
C53 C54 H54 126.1
Fe5 C54 H54 126.3
C54 C55 C51 108.8(19)
C54 C55 Fe5 69.8(12)
C51 C55 Fe5 70.4(12)
C54 C55 H55 125.6
C51 C55 H55 125.6
Fe5 C55 H55 125.8
N6 C56 C57 178(2)
C56 C57 C58 127.2(17)
C56 C57 C61 123.7(17)
C58 C57 C61 108.5(16)
C56 C57 Fe6 119.7(14)
C58 C57 Fe6 69.7(10)
C61 C57 Fe6 69.7(11)
C59 C58 C57 106.9(17)
C59 C58 Fe6 70.7(11)
C57 C58 Fe6 69.2(11)
C59 C58 H58 126.6
C57 C58 H58 126.6
Fe6 C58 H58 125.1
C58 C59 C60 109.2(18)
C58 C59 Fe6 69.1(11)
C60 C59 Fe6 69.0(11)
C58 C59 H59 125.4
C60 C59 H59 125.4
Fe6 C59 H59 128.1
C61 C60 C59 109(2)
C61 C60 Fe6 70.3(12)
C59 C60 Fe6 70.2(12)
C61 C60 H60 125.6
C59 C60 H60 125.6
Fe6 C60 H60 125.5
C60 C61 C57 106.5(19)
C60 C61 Fe6 69.7(12)
C57 C61 Fe6 68.4(11)
C60 C61 H61 126.7
C57 C61 H61 126.7
Fe6 C61 H61 126.8
C66 C62 C63 107(2)
C66 C62 Fe6 69.6(12)
C63 C62 Fe6 68.5(12)
C66 C62 H62 126.6
C63 C62 H62 126.6
Fe6 C62 H62 126.8
C64 C63 C62 110(2)
C64 C63 Fe6 70.7(15)
C62 C63 Fe6 70.9(12)
C64 C63 H63 125.2
C62 C63 H63 125.2
Fe6 C63 H63 124.8
C63 C64 C65 106.8(19)
C63 C64 Fe6 69.3(13)
C65 C64 Fe6 70.5(14)
C63 C64 H64 126.6
C65 C64 H64 126.6
Fe6 C64 H64 125.2
C66 C65 C64 108(2)
C66 C65 Fe6 69.5(13)
C64 C65 Fe6 68.8(13)
C66 C65 H65 125.9
C64 C65 H65 125.9
Fe6 C65 H65 127.4
C65 C66 C62 109(2)
C65 C66 Fe6 70.9(12)
C62 C66 Fe6 70.2(12)
C65 C66 H66 125.7
C62 C66 H66 125.7
Fe6 C66 H66 124.8
N7 C67 C68 177(2)
C67 C68 C69 126.4(19)
C67 C68 C72 125.0(18)
C69 C68 C72 108.6(18)
C67 C68 Fe7 126.4(16)
C69 C68 Fe7 70.4(11)
C72 C68 Fe7 69.5(11)
C70 C69 C68 106.7(19)
C70 C69 Fe7 70.0(13)
C68 C69 Fe7 68.0(12)
C70 C69 H69 126.6
C68 C69 H69 126.6
Fe7 C69 H69 126.9
C69 C70 C71 108.5(18)
C69 C70 Fe7 69.4(13)
C71 C70 Fe7 69.1(12)
C69 C70 H70 125.7
C71 C70 H70 125.7
Fe7 C70 H70 127.4
C72 C71 C70 109.4(17)
C72 C71 Fe7 69.3(10)
C70 C71 Fe7 70.0(12)
C72 C71 H71 125.3
C70 C71 H71 125.3
Fe7 C71 H71 127.0
C71 C72 C68 106.7(17)
C71 C72 Fe7 70.3(11)
C68 C72 Fe7 68.4(11)
C71 C72 H72 126.7
C68 C72 H72 126.7
Fe7 C72 H72 126.2
C77 C73 C74 107.6(18)
C77 C73 Fe7 70.6(12)
C74 C73 Fe7 68.8(11)
C77 C73 H73 126.2
C74 C73 H73 126.2
Fe7 C73 H73 126.0
C75 C74 C73 108.5(18)
C75 C74 Fe7 70.2(13)
C73 C74 Fe7 70.5(11)
C75 C74 H74 125.8
C73 C74 H74 125.8
Fe7 C74 H74 125.0
C74 C75 C76 108.8(19)
C74 C75 Fe7 69.7(11)
C76 C75 Fe7 69.9(13)
C74 C75 H75 125.6
C76 C75 H75 125.6
Fe7 C75 H75 126.4
C75 C76 C77 107(2)
C75 C76 Fe7 69.8(13)
C77 C76 Fe7 70.7(12)
C75 C76 H76 126.3
C77 C76 H76 126.3
Fe7 C76 H76 124.8
C73 C77 C76 108(2)
C73 C77 Fe7 69.4(12)
C76 C77 Fe7 68.5(12)
C73 C77 H77 126.1
C76 C77 H77 126.1
Fe7 C77 H77 127.5
N8 C78 C79 178(2)
C80 C79 C78 125.2(18)
C80 C79 C83 110.3(17)
C78 C79 C83 124.1(17)
C80 C79 Fe8 70.0(11)
C78 C79 Fe8 120.1(13)
C83 C79 Fe8 70.4(11)
C81 C80 C79 105.9(18)
C81 C80 Fe8 70.4(13)
C79 C80 Fe8 68.2(11)
C81 C80 H80 127.0
C79 C80 H80 127.0
Fe8 C80 H80 125.9
C82 C81 C80 109.5(19)
C82 C81 Fe8 71.2(14)
C80 C81 Fe8 68.7(12)
C82 C81 H81 125.2
C80 C81 H81 125.2
Fe8 C81 H81 126.4
C81 C82 C83 110.6(19)
C81 C82 Fe8 69.7(12)
C83 C82 Fe8 68.2(10)
C81 C82 H82 124.7
C83 C82 H82 124.7
Fe8 C82 H82 129.1
C79 C83 C82 103.6(17)
C79 C83 Fe8 67.7(10)
C82 C83 Fe8 70.4(10)
C79 C83 H83 128.2
C82 C83 H83 128.2
Fe8 C83 H83 125.4
C88 C84 C85 106.4(18)
C88 C84 Fe8 69.7(11)
C85 C84 Fe8 68.9(11)
C88 C84 H84 126.8
C85 C84 H84 126.8
Fe8 C84 H84 126.1
C86 C85 C84 108.0(18)
C86 C85 Fe8 71.1(12)
C84 C85 Fe8 69.1(10)
C86 C85 H85 126.0
C84 C85 H85 126.0
Fe8 C85 H85 125.4
C85 C86 C87 109.8(18)
C85 C86 Fe8 69.5(11)
C87 C86 Fe8 70.2(11)
C85 C86 H86 125.1
C87 C86 H86 125.1
Fe8 C86 H86 126.8
C86 C87 C88 107.5(19)
C86 C87 Fe8 69.5(11)
C88 C87 Fe8 69.0(12)
C86 C87 H87 126.3
C88 C87 H87 126.3
Fe8 C87 H87 126.8
C87 C88 C84 108.4(18)
C87 C88 Fe8 70.5(11)
C84 C88 Fe8 69.3(11)
C87 C88 H88 125.8
C84 C88 H88 125.8
Fe8 C88 H88 125.9
C1 N1 Pt1 173.9(17)
C12 N2 Pt1 171.1(16)
C23 N3 Pt2 172.4(16)
C34 N4 Pt2 173.6(17)
C45 N5 Pt3 171.8(15)
C56 N6 Pt3 174.3(16)
C67 N7 Pt4 168.7(16)
C78 N8 Pt4 174.8(15)
C4 Fe1 C9 105.1(9)
C4 Fe1 C2 68.5(8)
C9 Fe1 C2 161.1(8)
C4 Fe1 C6 68.0(9)
C9 Fe1 C6 154.3(8)
C2 Fe1 C6 41.6(8)
C4 Fe1 C10 120.7(9)
C9 Fe1 C10 41.1(9)
C2 Fe1 C10 157.5(9)
C6 Fe1 C10 119.5(9)
C4 Fe1 C8 122.3(10)
C9 Fe1 C8 41.1(8)
C2 Fe1 C8 126.1(8)
C6 Fe1 C8 163.1(9)
C10 Fe1 C8 68.8(9)
C4 Fe1 C5 39.6(9)
C9 Fe1 C5 118.1(9)
C2 Fe1 C5 69.1(8)
C6 Fe1 C5 40.9(9)
C10 Fe1 C5 104.2(9)
C8 Fe1 C5 155.3(10)
C4 Fe1 C3 41.4(8)
C9 Fe1 C3 122.4(9)
C2 Fe1 C3 41.2(9)
C6 Fe1 C3 69.8(9)
C10 Fe1 C3 158.3(9)
C8 Fe1 C3 108.2(9)
C5 Fe1 C3 69.2(9)
C4 Fe1 C11 157.6(8)
C9 Fe1 C11 69.0(9)
C2 Fe1 C11 123.6(8)
C6 Fe1 C11 107.4(9)
C10 Fe1 C11 40.9(8)
C8 Fe1 C11 68.4(9)
C5 Fe1 C11 122.6(9)
C3 Fe1 C11 159.8(8)
C4 Fe1 C7 158.8(9)
C9 Fe1 C7 69.0(8)
C2 Fe1 C7 110.1(8)
C6 Fe1 C7 126.0(9)
C10 Fe1 C7 69.1(8)
C8 Fe1 C7 40.2(9)
C5 Fe1 C7 161.3(9)
C3 Fe1 C7 123.4(9)
C11 Fe1 C7 41.2(8)
C14 Fe2 C21 155.3(9)
C14 Fe2 C13 41.8(7)
C21 Fe2 C13 161.6(9)
C14 Fe2 C22 163.6(8)
C21 Fe2 C22 40.0(9)
C13 Fe2 C22 124.6(9)
C14 Fe2 C19 108.6(8)
C21 Fe2 C19 68.2(9)
C13 Fe2 C19 120.1(8)
C22 Fe2 C19 68.3(8)
C14 Fe2 C18 127.4(8)
C21 Fe2 C18 67.2(9)
C13 Fe2 C18 107.4(9)
C22 Fe2 C18 39.9(9)
C19 Fe2 C18 40.7(9)
C14 Fe2 C17 70.2(7)
C21 Fe2 C17 123.8(9)
C13 Fe2 C17 41.8(7)
C22 Fe2 C17 105.4(8)
C19 Fe2 C17 154.4(9)
C18 Fe2 C17 118.6(9)
C14 Fe2 C20 120.1(8)
C21 Fe2 C20 41.1(9)
C13 Fe2 C20 155.4(9)
C22 Fe2 C20 68.8(9)
C19 Fe2 C20 41.1(9)
C18 Fe2 C20 68.6(9)
C17 Fe2 C20 161.9(9)
C14 Fe2 C15 40.4(7)
C21 Fe2 C15 120.7(8)
C13 Fe2 C15 69.0(8)
C22 Fe2 C15 154.1(9)
C19 Fe2 C15 127.3(8)
C18 Fe2 C15 165.0(9)
C17 Fe2 C15 69.2(8)
C20 Fe2 C15 108.1(8)
C14 Fe2 C16 68.7(7)
C21 Fe2 C16 107.6(8)
C13 Fe2 C16 68.6(7)
C22 Fe2 C16 118.7(8)
C19 Fe2 C16 164.7(8)
C18 Fe2 C16 152.7(9)
C17 Fe2 C16 40.2(7)
C20 Fe2 C16 126.2(8)
C15 Fe2 C16 41.0(7)
C24 Fe3 C30 121.3(9)
C24 Fe3 C25 42.5(9)
C30 Fe3 C25 104.2(9)
C24 Fe3 C28 41.6(8)
C30 Fe3 C28 159.2(10)
C25 Fe3 C28 70.5(8)
C24 Fe3 C33 122.9(9)
C30 Fe3 C33 69.1(9)
C25 Fe3 C33 159.1(9)
C28 Fe3 C33 108.4(8)
C24 Fe3 C26 69.1(9)
C30 Fe3 C26 121.2(10)
C25 Fe3 C26 40.7(9)
C28 Fe3 C26 68.5(8)
C33 Fe3 C26 159.6(8)
C24 Fe3 C29 107.7(9)
C30 Fe3 C29 40.4(10)
C25 Fe3 C29 122.1(9)
C28 Fe3 C29 124.5(8)
C33 Fe3 C29 40.4(9)
C26 Fe3 C29 157.9(9)
C24 Fe3 C31 157.6(10)
C30 Fe3 C31 41.2(10)
C25 Fe3 C31 119.6(9)
C28 Fe3 C31 158.8(10)
C33 Fe3 C31 69.2(8)
C26 Fe3 C31 106.1(9)
C29 Fe3 C31 68.1(9)
C24 Fe3 C27 68.4(9)
C30 Fe3 C27 158.0(10)
C25 Fe3 C27 68.7(8)
C28 Fe3 C27 40.1(8)
C33 Fe3 C27 124.6(8)
C26 Fe3 C27 40.2(8)
C29 Fe3 C27 160.7(9)
C31 Fe3 C27 122.8(9)
C24 Fe3 C32 160.8(9)
C30 Fe3 C32 67.8(9)
C25 Fe3 C32 156.2(9)
C28 Fe3 C32 124.7(8)
C33 Fe3 C32 41.2(8)
C26 Fe3 C32 122.8(9)
C29 Fe3 C32 67.2(9)
C31 Fe3 C32 39.8(9)
C27 Fe3 C32 109.8(9)
C35 Fe4 C44 154.0(12)
C35 Fe4 C36 41.5(8)
C44 Fe4 C36 118.2(11)
C35 Fe4 C41 109.2(9)
C44 Fe4 C41 68.6(10)
C36 Fe4 C41 128.3(10)
C35 Fe4 C40 121.0(11)
C44 Fe4 C40 40.5(13)
C36 Fe4 C40 108.9(10)
C41 Fe4 C40 40.2(10)
C35 Fe4 C37 68.0(8)
C44 Fe4 C37 107.3(10)
C36 Fe4 C37 40.4(8)
C41 Fe4 C37 165.6(10)
C40 Fe4 C37 128.0(10)
C35 Fe4 C38 67.6(9)
C44 Fe4 C38 126.4(12)
C36 Fe4 C38 68.3(9)
C41 Fe4 C38 153.1(10)
C40 Fe4 C38 164.7(10)
C37 Fe4 C38 40.3(10)
C35 Fe4 C42 127.3(9)
C44 Fe4 C42 68.7(11)
C36 Fe4 C42 165.6(9)
C41 Fe4 C42 40.0(10)
C40 Fe4 C42 67.4(11)
C37 Fe4 C42 152.8(10)
C38 Fe4 C42 119.0(11)
C35 Fe4 C43 164.0(11)
C44 Fe4 C43 40.9(14)
C36 Fe4 C43 153.1(10)
C41 Fe4 C43 66.9(12)
C40 Fe4 C43 66.9(15)
C37 Fe4 C43 119.7(11)
C38 Fe4 C43 108.3(13)
C42 Fe4 C43 39.8(10)
C35 Fe4 C39 40.6(8)
C44 Fe4 C39 163.8(13)
C36 Fe4 C39 69.7(9)
C41 Fe4 C39 119.0(9)
C40 Fe4 C39 153.8(11)
C37 Fe4 C39 68.8(10)
C38 Fe4 C39 40.8(9)
C42 Fe4 C39 107.1(10)
C43 Fe4 C39 126.3(13)
C46 Fe5 C52 124.1(8)
C46 Fe5 C55 156.6(8)
C52 Fe5 C55 69.4(8)
C46 Fe5 C50 41.3(8)
C52 Fe5 C50 162.9(9)
C55 Fe5 C50 121.1(8)
C46 Fe5 C54 121.2(8)
C52 Fe5 C54 69.6(8)
C55 Fe5 C54 40.9(8)
C50 Fe5 C54 108.6(8)
C46 Fe5 C47 41.5(8)
C52 Fe5 C47 104.6(8)
C55 Fe5 C47 160.8(8)
C50 Fe5 C47 69.8(8)
C54 Fe5 C47 155.8(9)
C46 Fe5 C53 107.6(8)
C52 Fe5 C53 41.4(8)
C55 Fe5 C53 68.7(8)
C50 Fe5 C53 126.3(8)
C54 Fe5 C53 40.9(9)
C47 Fe5 C53 119.5(9)
C46 Fe5 C51 161.2(9)
C52 Fe5 C51 41.1(9)
C55 Fe5 C51 41.0(8)
C50 Fe5 C51 155.4(10)
C54 Fe5 C51 69.0(9)
C47 Fe5 C51 122.8(9)
C53 Fe5 C51 68.9(9)
C46 Fe5 C48 68.4(8)
C52 Fe5 C48 118.6(8)
C55 Fe5 C48 125.0(8)
C50 Fe5 C48 68.2(8)
C54 Fe5 C48 162.8(9)
C47 Fe5 C48 40.7(8)
C53 Fe5 C48 154.6(9)
C51 Fe5 C48 106.4(8)
C46 Fe5 C49 68.9(7)
C52 Fe5 C49 154.2(8)
C55 Fe5 C49 107.7(8)
C50 Fe5 C49 40.5(8)
C54 Fe5 C49 125.9(8)
C47 Fe5 C49 69.4(8)
C53 Fe5 C49 163.4(8)
C51 Fe5 C49 119.8(9)
C48 Fe5 C49 40.8(8)
C63 Fe6 C64 40.0(10)
C63 Fe6 C57 118.9(9)
C64 Fe6 C57 151.7(9)
C63 Fe6 C66 67.6(9)
C64 Fe6 C66 68.0(9)
C57 Fe6 C66 128.7(9)
C63 Fe6 C58 107.6(9)
C64 Fe6 C58 117.3(9)
C57 Fe6 C58 41.1(8)
C66 Fe6 C58 166.4(9)
C63 Fe6 C60 165.5(9)
C64 Fe6 C60 127.8(9)
C57 Fe6 C60 68.6(8)
C66 Fe6 C60 118.7(9)
C58 Fe6 C60 69.1(9)
C63 Fe6 C62 40.6(9)
C64 Fe6 C62 68.0(9)
C57 Fe6 C62 108.6(8)
C66 Fe6 C62 40.2(9)
C58 Fe6 C62 128.0(8)
C60 Fe6 C62 152.3(9)
C63 Fe6 C61 153.5(10)
C64 Fe6 C61 164.9(9)
C57 Fe6 C61 42.0(7)
C66 Fe6 C61 108.1(9)
C58 Fe6 C61 70.1(9)
C60 Fe6 C61 40.0(8)
C62 Fe6 C61 119.1(9)
C63 Fe6 C65 67.2(11)
C64 Fe6 C65 40.7(10)
C57 Fe6 C65 166.1(9)
C66 Fe6 C65 39.6(9)
C58 Fe6 C65 151.9(9)
C60 Fe6 C65 108.6(10)
C62 Fe6 C65 67.1(9)
C61 Fe6 C65 127.2(10)
C63 Fe6 C59 127.9(9)
C64 Fe6 C59 108.2(9)
C57 Fe6 C59 67.7(8)
C66 Fe6 C59 152.7(9)
C58 Fe6 C59 40.2(8)
C60 Fe6 C59 40.8(9)
C62 Fe6 C59 165.7(9)
C61 Fe6 C59 68.2(9)
C65 Fe6 C59 119.7(9)
C68 Fe7 C74 121.7(9)
C68 Fe7 C75 155.4(9)
C74 Fe7 C75 40.1(9)
C68 Fe7 C76 163.6(9)
C74 Fe7 C76 68.0(9)
C75 Fe7 C76 40.3(9)
C68 Fe7 C72 42.1(8)
C74 Fe7 C72 159.0(8)
C75 Fe7 C72 160.0(9)
C76 Fe7 C72 124.5(9)
C68 Fe7 C73 109.6(9)
C74 Fe7 C73 40.6(8)
C75 Fe7 C73 67.8(8)
C76 Fe7 C73 68.2(9)
C72 Fe7 C73 123.7(8)
C68 Fe7 C71 68.8(9)
C74 Fe7 C71 159.1(8)
C75 Fe7 C71 123.0(9)
C76 Fe7 C71 106.8(9)
C72 Fe7 C71 40.4(7)
C73 Fe7 C71 158.3(8)
C68 Fe7 C69 41.6(8)
C74 Fe7 C69 106.0(8)
C75 Fe7 C69 118.3(8)
C76 Fe7 C69 153.2(9)
C72 Fe7 C69 70.5(8)
C73 Fe7 C69 125.2(8)
C71 Fe7 C69 69.0(8)
C68 Fe7 C77 127.2(9)
C74 Fe7 C77 67.7(9)
C75 Fe7 C77 67.7(9)
C76 Fe7 C77 40.8(9)
C72 Fe7 C77 109.5(9)
C73 Fe7 C77 40.0(9)
C71 Fe7 C77 122.5(9)
C69 Fe7 C77 163.1(9)
C68 Fe7 C70 68.8(9)
C74 Fe7 C70 122.3(9)
C75 Fe7 C70 105.1(8)
C76 Fe7 C70 119.0(9)
C72 Fe7 C70 69.1(8)
C73 Fe7 C70 160.4(9)
C71 Fe7 C70 40.9(9)
C69 Fe7 C70 40.6(8)
C77 Fe7 C70 156.1(10)
C79 Fe8 C80 41.7(8)
C79 Fe8 C83 42.0(8)
C80 Fe8 C83 71.1(8)
C79 Fe8 C81 68.6(8)
C80 Fe8 C81 40.9(9)
C83 Fe8 C81 69.4(8)
C79 Fe8 C85 124.9(8)
C80 Fe8 C85 106.3(8)
C83 Fe8 C85 162.3(9)
C81 Fe8 C85 120.7(9)
C79 Fe8 C84 106.3(8)
C80 Fe8 C84 119.8(8)
C83 Fe8 C84 123.2(8)
C81 Fe8 C84 156.3(9)
C85 Fe8 C84 42.0(9)
C79 Fe8 C88 120.4(8)
C80 Fe8 C88 156.0(9)
C83 Fe8 C88 105.8(8)
C81 Fe8 C88 161.8(9)
C85 Fe8 C88 69.0(8)
C84 Fe8 C88 41.0(8)
C79 Fe8 C82 68.1(8)
C80 Fe8 C82 67.9(9)
C83 Fe8 C82 41.5(7)
C81 Fe8 C82 39.1(9)
C85 Fe8 C82 154.9(9)
C84 Fe8 C82 162.4(8)
C88 Fe8 C82 126.2(9)
C79 Fe8 C86 161.5(8)
C80 Fe8 C86 124.2(8)
C83 Fe8 C86 155.9(8)
C81 Fe8 C86 108.8(8)
C85 Fe8 C86 39.5(9)
C84 Fe8 C86 68.3(8)
C88 Fe8 C86 67.9(8)
C82 Fe8 C86 122.2(8)
C79 Fe8 C87 156.1(8)
C80 Fe8 C87 161.3(8)
C83 Fe8 C87 119.9(8)
C81 Fe8 C87 125.5(9)
C85 Fe8 C87 67.9(8)
C84 Fe8 C87 68.6(8)
C88 Fe8 C87 40.5(8)
C82 Fe8 C87 109.4(9)
C86 Fe8 C87 40.2(8)
N1 Pt1 N2 90.5(7)
N1 Pt1 Cl2 178.3(5)
N2 Pt1 Cl2 89.1(5)
N1 Pt1 Cl1 90.2(5)
N2 Pt1 Cl1 178.4(5)
Cl2 Pt1 Cl1 90.22(18)
N3 Pt2 N4 90.3(7)
N3 Pt2 Cl3 89.0(5)
N4 Pt2 Cl3 179.0(6)
N3 Pt2 Cl4 178.8(5)
N4 Pt2 Cl4 88.5(6)
Cl3 Pt2 Cl4 92.2(2)
N5 Pt3 N6 89.8(6)
N5 Pt3 Cl5 178.5(5)
N6 Pt3 Cl5 88.9(5)
N5 Pt3 Cl6 90.3(5)
N6 Pt3 Cl6 179.6(4)
Cl5 Pt3 Cl6 91.02(19)
N8 Pt4 N7 88.2(7)
N8 Pt4 Cl7 89.1(5)
N7 Pt4 Cl7 176.6(5)
N8 Pt4 Cl8 179.0(5)
N7 Pt4 Cl8 92.4(5)
Cl7 Pt4 Cl8 90.30(18)

loop_
_geom_bond_atom_site_label_1
_geom_bond_atom_site_label_2
_geom_bond_distance
C1 N1 1.14(3)
C1 C2 1.43(3)
C2 C3 1.44(3)
C2 C6 1.44(3)
C2 Fe1 2.029(19)
C3 C4 1.43(3)
C3 Fe1 2.05(2)
C3 H3 0.9300
C4 C5 1.37(3)
C4 Fe1 2.00(2)
C4 H4 0.9300
C5 C6 1.43(3)
C5 Fe1 2.04(2)
C5 H5 0.9300
C6 Fe1 2.03(2)
C6 H6 0.9300
C7 C8 1.41(3)
C7 C11 1.45(3)
C7 Fe1 2.059(19)
C7 H7 0.9300
C8 C9 1.43(3)
C8 Fe1 2.03(2)
C8 H8 0.9300
C9 C10 1.43(3)
C9 Fe1 2.03(2)
C9 H9 0.9300
C10 C11 1.43(3)
C10 Fe1 2.03(2)
C10 H10 0.9300
C11 Fe1 2.06(2)
C11 H11 0.9300
C12 N2 1.13(3)
C12 C13 1.41(3)
C13 C14 1.45(3)
C13 C17 1.46(3)
C13 Fe2 2.035(18)
C14 C15 1.41(3)
C14 Fe2 2.020(17)
C14 H14 0.9300
C15 C16 1.46(3)
C15 Fe2 2.067(19)
C15 H15 0.9300
C16 C17 1.43(3)
C16 Fe2 2.100(19)
C16 H16 0.9300
C17 Fe2 2.05(2)
C17 H17 0.9300
C18 C22 1.39(3)
C18 C19 1.42(3)
C18 Fe2 2.04(2)
C18 H18 0.9300
C19 C20 1.44(3)
C19 Fe2 2.04(2)
C19 H19 0.9300
C20 C21 1.44(3)
C20 Fe2 2.06(2)
C20 H20 0.9300
C21 C22 1.39(3)
C21 Fe2 2.03(2)
C21 H21 0.9300
C22 Fe2 2.037(19)
C22 H22 0.9300
C23 N3 1.19(3)
C23 C24 1.39(3)
C24 C28 1.43(3)
C24 C25 1.46(3)
C24 Fe3 1.99(2)
C25 C26 1.41(3)
C25 Fe3 2.029(19)
C25 H25 0.9300
C26 C27 1.41(3)
C26 Fe3 2.036(19)
C26 H26 0.9300
C27 C28 1.40(3)
C27 Fe3 2.057(19)
C27 H27 0.9300
C28 Fe3 2.030(18)
C28 H28 0.9300
C29 C30 1.40(3)
C29 C33 1.41(3)
C29 Fe3 2.040(19)
C29 H29 0.9300
C30 C31 1.43(4)
C30 Fe3 2.01(2)
C30 H30 0.9300
C31 C32 1.40(3)
C31 Fe3 2.05(2)
C31 H31 0.9300
C32 C33 1.44(3)
C32 Fe3 2.06(2)
C32 H32 0.9300
C33 Fe3 2.03(2)
C33 H33 0.9300
C34 N4 1.12(3)
C34 C35 1.44(3)
C35 C39 1.41(3)
C35 C36 1.43(3)
C35 Fe4 2.005(19)
C36 C37 1.41(3)
C36 Fe4 2.024(19)
C36 H36 0.9300
C37 C38 1.41(3)
C37 Fe4 2.04(2)
C37 H37 0.9300
C38 C39 1.43(3)
C38 Fe4 2.05(2)
C38 H38 0.9300
C39 Fe4 2.06(3)
C39 H39 0.9300
C40 C41 1.40(3)
C40 C44 1.41(5)
C40 Fe4 2.04(2)
C40 H40 0.9300
C41 C42 1.40(4)
C41 Fe4 2.03(2)
C41 H41 0.9300
C42 C43 1.40(4)
C42 Fe4 2.05(3)
C42 H42 0.9300
C43 C44 1.42(5)
C43 Fe4 2.05(3)
C43 H43 0.9300
C44 Fe4 2.02(3)
C44 H44 0.9300
C45 N5 1.16(3)
C45 C46 1.40(3)
C46 C50 1.43(3)
C46 C47 1.44(3)
C46 Fe5 2.007(19)
C47 C48 1.42(3)
C47 Fe5 2.040(18)
C47 H47 0.9300
C48 C49 1.44(3)
C48 Fe5 2.059(18)
C48 H48 0.9300
C49 C50 1.42(3)
C49 Fe5 2.064(19)
C49 H49 0.9300
C50 Fe5 2.04(2)
C50 H50 0.9300
C51 C55 1.43(3)
C51 C52 1.43(3)
C51 Fe5 2.06(2)
C51 H51 0.9300
C52 C53 1.44(3)
C52 Fe5 2.026(18)
C52 H52 0.9300
C53 C54 1.43(3)
C53 Fe5 2.05(2)
C53 H53 0.9300
C54 C55 1.42(3)
C54 Fe5 2.038(19)
C54 H54 0.9300
C55 Fe5 2.03(2)
C55 H55 0.9300
C56 N6 1.11(2)
C56 C57 1.42(3)
C57 C58 1.43(3)
C57 C61 1.46(3)
C57 Fe6 2.035(18)
C58 C59 1.41(3)
C58 Fe6 2.041(19)
C58 H58 0.9300
C59 C60 1.43(3)
C59 Fe6 2.06(2)
C59 H59 0.9300
C60 C61 1.40(3)
C60 Fe6 2.05(2)
C60 H60 0.9300
C61 Fe6 2.05(2)
C61 H61 0.9300
C62 C66 1.40(3)
C62 C63 1.41(3)
C62 Fe6 2.05(2)
C62 H62 0.9300
C63 C64 1.39(4)
C63 Fe6 2.01(2)
C63 H63 0.9300
C64 C65 1.42(4)
C64 Fe6 2.03(2)
C64 H64 0.9300
C65 C66 1.39(3)
C65 Fe6 2.06(2)
C65 H65 0.9300
C66 Fe6 2.04(2)
C66 H66 0.9300
C67 N7 1.11(3)
C67 C68 1.41(3)
C68 C69 1.45(3)
C68 C72 1.46(3)
C68 Fe7 2.02(2)
C69 C70 1.43(3)
C69 Fe7 2.05(2)
C69 H69 0.9300
C70 C71 1.44(3)
C70 Fe7 2.06(2)
C70 H70 0.9300
C71 C72 1.41(3)
C71 Fe7 2.050(19)
C71 H71 0.9300
C72 Fe7 2.037(17)
C72 H72 0.9300
C73 C77 1.41(3)
C73 C74 1.41(3)
C73 Fe7 2.05(2)
C73 H73 0.9300
C74 C75 1.39(3)
C74 Fe7 2.025(19)
C74 H74 0.9300
C75 C76 1.40(3)
C75 Fe7 2.03(2)
C75 H75 0.9300
C76 C77 1.43(3)
C76 Fe7 2.03(2)
C76 H76 0.9300
C77 Fe7 2.06(2)
C77 H77 0.9300
C78 N8 1.13(3)
C78 C79 1.43(3)
C79 C80 1.43(3)
C79 C83 1.44(3)
C79 Fe8 1.992(19)
C80 C81 1.42(3)
C80 Fe8 2.02(2)
C80 H80 0.9300
C81 C82 1.37(3)
C81 Fe8 2.04(2)
C81 H81 0.9300
C82 C83 1.45(3)
C82 Fe8 2.058(19)
C82 H82 0.9300
C83 Fe8 2.029(18)
C83 H83 0.9300
C84 C88 1.43(3)
C84 C85 1.46(3)
C84 Fe8 2.046(19)
C84 H84 0.9300
C85 C86 1.39(3)
C85 Fe8 2.042(19)
C85 H85 0.9300
C86 C87 1.42(3)
C86 Fe8 2.062(19)
C86 H86 0.9300
C87 C88 1.43(3)
C87 Fe8 2.07(2)
C87 H87 0.9300
C88 Fe8 2.05(2)
C88 H88 0.9300
N1 Pt1 1.976(17)
N2 Pt1 1.977(16)
N3 Pt2 1.946(17)
N4 Pt2 1.99(2)
N5 Pt3 1.966(16)
N6 Pt3 2.001(17)
N7 Pt4 2.000(17)
N8 Pt4 1.984(16)
Cl1 Pt1 2.285(5)
Cl2 Pt1 2.271(5)
Cl3 Pt2 2.267(5)
Cl4 Pt2 2.268(5)
Cl5 Pt3 2.272(5)
Cl6 Pt3 2.278(5)
Cl7 Pt4 2.269(5)
Cl8 Pt4 2.280(5)

loop_
_geom_torsion_atom_site_label_1
_geom_torsion_atom_site_label_2
_geom_torsion_atom_site_label_3
_geom_torsion_atom_site_label_4
_geom_torsion
C1 C2 C3 C4 -178.4(19)
C6 C2 C3 C4 1(2)
Fe1 C2 C3 C4 -58.2(13)
C1 C2 C3 Fe1 -120(2)
C6 C2 C3 Fe1 58.9(13)
C2 C3 C4 C5 -1(2)
Fe1 C3 C4 C5 -60.4(16)
C2 C3 C4 Fe1 59.0(13)
C3 C4 C5 C6 2(3)
Fe1 C4 C5 C6 -58.4(15)
C3 C4 C5 Fe1 60.0(15)
C4 C5 C6 C2 -1(2)
Fe1 C5 C6 C2 -59.1(14)
C4 C5 C6 Fe1 58.0(15)
C1 C2 C6 C5 179.3(19)
C3 C2 C6 C5 0(2)
Fe1 C2 C6 C5 59.6(14)
C1 C2 C6 Fe1 120(2)
C3 C2 C6 Fe1 -59.3(14)
C11 C7 C8 C9 -1(2)
Fe1 C7 C8 C9 58.5(15)
C11 C7 C8 Fe1 -59.0(14)
C7 C8 C9 C10 0(2)
Fe1 C8 C9 C10 59.8(14)
C7 C8 C9 Fe1 -59.5(15)
C8 C9 C10 C11 0(2)
Fe1 C9 C10 C11 59.8(14)
C8 C9 C10 Fe1 -59.8(15)
C9 C10 C11 C7 0(2)
Fe1 C10 C11 C7 58.7(14)
C9 C10 C11 Fe1 -59.0(14)
C8 C7 C11 C10 1(2)
Fe1 C7 C11 C10 -58.2(14)
C8 C7 C11 Fe1 58.8(14)
C12 C13 C14 C15 175.8(17)
C17 C13 C14 C15 2(2)
Fe2 C13 C14 C15 61.2(13)
C12 C13 C14 Fe2 114.6(19)
C17 C13 C14 Fe2 -59.0(12)
C13 C14 C15 C16 0(2)
Fe2 C14 C15 C16 59.6(13)
C13 C14 C15 Fe2 -60.0(12)
C14 C15 C16 C17 -2(2)
Fe2 C15 C16 C17 56.4(13)
C14 C15 C16 Fe2 -57.9(13)
C15 C16 C17 C13 3(2)
Fe2 C16 C17 C13 59.4(13)
C15 C16 C17 Fe2 -56.5(13)
C12 C13 C17 C16 -176.7(17)
C14 C13 C17 C16 -3(2)
Fe2 C13 C17 C16 -61.4(13)
C12 C13 C17 Fe2 -115.3(19)
C14 C13 C17 Fe2 58.4(12)
C22 C18 C19 C20 -1(2)
Fe2 C18 C19 C20 -60.1(14)
C22 C18 C19 Fe2 58.9(14)
C18 C19 C20 C21 1(2)
Fe2 C19 C20 C21 -58.9(14)
C18 C19 C20 Fe2 59.8(14)
C19 C20 C21 C22 0(2)
Fe2 C20 C21 C22 -59.3(14)
C19 C20 C21 Fe2 59.1(14)
C19 C18 C22 C21 1(2)
Fe2 C18 C22 C21 59.8(14)
C19 C18 C22 Fe2 -58.7(14)
C20 C21 C22 C18 -1(2)
Fe2 C21 C22 C18 -60.1(14)
C20 C21 C22 Fe2 59.6(14)
C23 C24 C25 C26 -173.1(19)
C28 C24 C25 C26 0(2)
Fe3 C24 C25 C26 -60.0(13)
C23 C24 C25 Fe3 -113.2(19)
C28 C24 C25 Fe3 60.4(13)
C24 C25 C26 C27 -1(2)
Fe3 C25 C26 C27 -59.3(14)
C24 C25 C26 Fe3 58.3(13)
C25 C26 C27 C28 1(2)
Fe3 C26 C27 C28 -57.3(14)
C25 C26 C27 Fe3 58.5(14)
C26 C27 C28 C24 -1(2)
Fe3 C27 C28 C24 -58.3(13)
C26 C27 C28 Fe3 57.5(14)
C23 C24 C28 C27 173.8(19)
C25 C24 C28 C27 0(2)
Fe3 C24 C28 C27 60.4(13)
C23 C24 C28 Fe3 113(2)
C25 C24 C28 Fe3 -60.1(13)
C33 C29 C30 C31 4(2)
Fe3 C29 C30 C31 61.5(15)
C33 C29 C30 Fe3 -57.4(14)
C29 C30 C31 C32 -1(2)
Fe3 C30 C31 C32 60.2(15)
C29 C30 C31 Fe3 -61.6(15)
C30 C31 C32 C33 -2(2)
Fe3 C31 C32 C33 56.5(14)
C30 C31 C32 Fe3 -58.4(14)
C30 C29 C33 C32 -5(2)
Fe3 C29 C33 C32 -62.0(13)
C30 C29 C33 Fe3 56.9(15)
C31 C32 C33 C29 4(2)
Fe3 C32 C33 C29 61.7(13)
C31 C32 C33 Fe3 -57.4(14)
C39 C35 C36 C37 1(2)
C34 C35 C36 C37 172.3(19)
Fe4 C35 C36 C37 60.8(14)
C39 C35 C36 Fe4 -60.3(16)
C34 C35 C36 Fe4 111.5(19)
C35 C36 C37 C38 -1(2)
Fe4 C36 C37 C38 58.9(17)
C35 C36 C37 Fe4 -59.5(13)
C36 C37 C38 C39 0(3)
Fe4 C37 C38 C39 58.8(18)
C36 C37 C38 Fe4 -58.3(16)
C36 C35 C39 C38 0(3)
C34 C35 C39 C38 -172(2)
Fe4 C35 C39 C38 -59.6(17)
C36 C35 C39 Fe4 59.3(14)
C34 C35 C39 Fe4 -112.5(19)
C37 C38 C39 C35 0(3)
Fe4 C38 C39 C35 58.6(16)
C37 C38 C39 Fe4 -58.7(18)
C44 C40 C41 C42 3(3)
Fe4 C40 C41 C42 60.5(18)
C44 C40 C41 Fe4 -57.7(18)
C40 C41 C42 C43 0(3)
Fe4 C41 C42 C43 60(2)
C40 C41 C42 Fe4 -60.3(17)
C41 C42 C43 C44 -3(3)
Fe4 C42 C43 C44 57(2)
C41 C42 C43 Fe4 -59.7(19)
C41 C40 C44 C43 -4(3)
Fe4 C40 C44 C43 -63(2)
C41 C40 C44 Fe4 58.2(17)
C42 C43 C44 C40 4(3)
Fe4 C43 C44 C40 62.4(18)
C42 C43 C44 Fe4 -58(2)
C45 C46 C47 C48 -176.5(18)
C50 C46 C47 C48 0(2)
Fe5 C46 C47 C48 -60.4(12)
C45 C46 C47 Fe5 -116.0(19)
C50 C46 C47 Fe5 60.1(13)
C46 C47 C48 C49 1(2)
Fe5 C47 C48 C49 -58.0(13)
C46 C47 C48 Fe5 58.9(12)
C47 C48 C49 C50 -1(2)
Fe5 C48 C49 C50 -58.6(13)
C47 C48 C49 Fe5 57.5(13)
C48 C49 C50 C46 1(2)
Fe5 C49 C50 C46 -58.2(13)
C48 C49 C50 Fe5 59.0(13)
C45 C46 C50 C49 175.9(17)
C47 C46 C50 C49 0(2)
Fe5 C46 C50 C49 59.8(14)
C45 C46 C50 Fe5 116.1(19)
C47 C46 C50 Fe5 -60.1(13)
C55 C51 C52 C53 -3(2)
Fe5 C51 C52 C53 -60.5(13)
C55 C51 C52 Fe5 57.6(13)
C51 C52 C53 C54 3(2)
Fe5 C52 C53 C54 -58.0(14)
C51 C52 C53 Fe5 60.8(13)
C52 C53 C54 C55 -2(2)
Fe5 C53 C54 C55 -59.2(13)
C52 C53 C54 Fe5 57.6(13)
C53 C54 C55 C51 0(2)
Fe5 C54 C55 C51 -59.8(14)
C53 C54 C55 Fe5 59.5(13)
C52 C51 C55 C54 2(2)
Fe5 C51 C55 C54 59.4(14)
C52 C51 C55 Fe5 -57.4(13)
C56 C57 C58 C59 173.4(19)
C61 C57 C58 C59 2(2)
Fe6 C57 C58 C59 61.0(14)
C56 C57 C58 Fe6 112(2)
C61 C57 C58 Fe6 -59.0(14)
C57 C58 C59 C60 -3(2)
Fe6 C58 C59 C60 57.3(15)
C57 C58 C59 Fe6 -60.1(13)
C58 C59 C60 C61 2(2)
Fe6 C59 C60 C61 59.9(15)
C58 C59 C60 Fe6 -57.4(15)
C59 C60 C61 C57 -1(2)
Fe6 C60 C61 C57 58.7(14)
C59 C60 C61 Fe6 -59.8(15)
C56 C57 C61 C60 -172.3(19)
C58 C57 C61 C60 0(2)
Fe6 C57 C61 C60 -59.5(14)
C56 C57 C61 Fe6 -112.8(19)
C58 C57 C61 Fe6 59.0(13)
C66 C62 C63 C64 -1(3)
Fe6 C62 C63 C64 -60.4(17)
C66 C62 C63 Fe6 59.4(15)
C62 C63 C64 C65 0(3)
Fe6 C63 C64 C65 -60.9(17)
C62 C63 C64 Fe6 60.5(15)
C63 C64 C65 C66 2(3)
Fe6 C64 C65 C66 -58.4(16)
C63 C64 C65 Fe6 60.1(17)
C64 C65 C66 C62 -2(3)
Fe6 C65 C66 C62 -60.3(15)
C64 C65 C66 Fe6 58.0(16)
C63 C62 C66 C65 2(2)
Fe6 C62 C66 C65 60.7(16)
C63 C62 C66 Fe6 -58.7(14)
C67 C68 C69 C70 179(2)
C72 C68 C69 C70 0(2)
Fe7 C68 C69 C70 -59.6(15)
C67 C68 C69 Fe7 -121(2)
C72 C68 C69 Fe7 59.2(14)
C68 C69 C70 C71 0(2)
Fe7 C69 C70 C71 -58.1(15)
C68 C69 C70 Fe7 58.3(14)
C69 C70 C71 C72 0(2)
Fe7 C70 C71 C72 -58.2(13)
C69 C70 C71 Fe7 58.3(15)
C70 C71 C72 C68 0(2)
Fe7 C71 C72 C68 -59.0(13)
C70 C71 C72 Fe7 58.6(14)
C67 C68 C72 C71 -179.0(19)
C69 C68 C72 C71 1(2)
Fe7 C68 C72 C71 60.2(13)
C67 C68 C72 Fe7 121(2)
C69 C68 C72 Fe7 -59.7(14)
C77 C73 C74 C75 0(2)
Fe7 C73 C74 C75 60.3(15)
C77 C73 C74 Fe7 -60.2(14)
C73 C74 C75 C76 -1(2)
Fe7 C74 C75 C76 59.1(16)
C73 C74 C75 Fe7 -60.5(14)
C74 C75 C76 C77 2(2)
Fe7 C75 C76 C77 61.0(15)
C74 C75 C76 Fe7 -59.0(15)
C74 C73 C77 C76 1(2)
Fe7 C73 C77 C76 -57.9(15)
C74 C73 C77 Fe7 59.1(14)
C75 C76 C77 C73 -2(2)
Fe7 C76 C77 C73 58.5(15)
C75 C76 C77 Fe7 -60.5(15)
C78 C79 C80 C81 -174.1(18)
C83 C79 C80 C81 -2(2)
Fe8 C79 C80 C81 -60.7(14)
C78 C79 C80 Fe8 -113.4(19)
C83 C79 C80 Fe8 59.0(13)
C79 C80 C81 C82 0(2)
Fe8 C80 C81 C82 -59.7(16)
C79 C80 C81 Fe8 59.3(13)
C80 C81 C82 C83 2(2)
Fe8 C81 C82 C83 -55.8(14)
C80 C81 C82 Fe8 58.2(15)
C80 C79 C83 C82 3(2)
C78 C79 C83 C82 175.5(18)
Fe8 C79 C83 C82 61.8(12)
C80 C79 C83 Fe8 -58.8(14)
C78 C79 C83 Fe8 113.7(18)
C81 C82 C83 C79 -3(2)
Fe8 C82 C83 C79 -59.9(12)
C81 C82 C83 Fe8 56.7(15)
C88 C84 C85 C86 1(2)
Fe8 C84 C85 C86 60.7(14)
C88 C84 C85 Fe8 -59.9(13)
C84 C85 C86 C87 -1(2)
Fe8 C85 C86 C87 58.8(14)
C84 C85 C86 Fe8 -59.5(13)
C85 C86 C87 C88 0(2)
Fe8 C86 C87 C88 58.8(13)
C85 C86 C87 Fe8 -58.4(14)
C86 C87 C88 C84 0(2)
Fe8 C87 C88 C84 59.2(13)
C86 C87 C88 Fe8 -59.1(13)
C85 C84 C88 C87 -1(2)
Fe8 C84 C88 C87 -59.9(13)
C85 C84 C88 Fe8 59.4(13)
